data_7714350
loop_
_publ_author_name
'Kumar, Krishna'
'Sahani, Raj Kumar'
'Garai, Somenath'
'Bhattacharya, Subrato'

_publ_section_title
;
 Synthesis and Structural Features of Indium(III)
 furan-2-thiocarboxylates: Efficient Catalytic Activity Toward
 Multicomponent Reactions via Knoevenagel Condensation
;
_journal_name_full 'Dalton Transactions'
_journal_paper_doi 10.1039/D3DT02681G
_journal_year 2023
_chemical_formula_moiety 'C27 H17 In N2 O6 S3, H2 O'
_chemical_formula_sum 'C27 H19 In N2 O7 S3'
_chemical_formula_weight 694.44
_space_group_crystal_system triclinic
_space_group_IT_number 2
_space_group_name_Hall '-P 1'
_space_group_name_H-M_alt 'P -1'
_atom_sites_solution_hydrogens mixed
_atom_sites_solution_primary dual
_audit_creation_date 2022-08-24
_audit_creation_method
;
Olex2 1.5
(compiled 2022.04.07 svn.rca3783a0 for OlexSys, GUI svn.r6498)
;
_audit_update_record
;
2022-10-04 deposited with the CCDC.	2023-10-28 downloaded from the CCDC.
;
_cell_angle_alpha 112.718(8)
_cell_angle_beta 105.609(7)
_cell_angle_gamma 94.128(7)
_cell_formula_units_Z 2
_cell_length_a 10.406(3)
_cell_length_b 10.762(3)
_cell_length_c 13.307(4)
_cell_measurement_reflns_used 9197
_cell_measurement_temperature 273.15
_cell_measurement_theta_max 28.354
_cell_measurement_theta_min 2.639
_cell_volume 1297.7(7)
_computing_cell_refinement 'SAINT V8.38A (Bruker, 2018)'
_computing_data_reduction 'SAINT V8.38A (Bruker, 2018)'
_computing_molecular_graphics 'Olex2 1.5 (Dolomanov et al., 2009)'
_computing_publication_material 'Olex2 1.5 (Dolomanov et al., 2009)'
_computing_structure_refinement 'SHELXL 2018/3 (Sheldrick, 2015)'
_computing_structure_solution 'SHELXT 2018/2 (Sheldrick, 2018)'
_diffrn_ambient_temperature 273.15
_diffrn_measured_fraction_theta_full 0.994
_diffrn_measured_fraction_theta_max 0.991
_diffrn_measurement_device_type 'Bruker APEX-II CCD'
_diffrn_measurement_method '\w scans'
_diffrn_radiation_monochromator graphite
_diffrn_radiation_type MoK\a
_diffrn_radiation_wavelength 0.71073
_diffrn_reflns_av_R_equivalents 0.0554
_diffrn_reflns_av_unetI/netI 0.0570
_diffrn_reflns_Laue_measured_fraction_full 0.994
_diffrn_reflns_Laue_measured_fraction_max 0.991
_diffrn_reflns_limit_h_max 13
_diffrn_reflns_limit_h_min -13
_diffrn_reflns_limit_k_max 14
_diffrn_reflns_limit_k_min -14
_diffrn_reflns_limit_l_max 17
_diffrn_reflns_limit_l_min -17
_diffrn_reflns_number 20104
_diffrn_reflns_point_group_measured_fraction_full 0.994
_diffrn_reflns_point_group_measured_fraction_max 0.991
_diffrn_reflns_theta_full 25.242
_diffrn_reflns_theta_max 28.383
_diffrn_reflns_theta_min 3.238
_diffrn_standards_number 0
_exptl_absorpt_coefficient_mu 1.204
_exptl_absorpt_correction_T_max 0.4920
_exptl_absorpt_correction_T_min 0.4351
_exptl_absorpt_correction_type multi-scan
_exptl_absorpt_process_details
;
SADABS-2008/1 (Bruker,2008) was used for absorption correction.
wR2(int) was 0.1905 before and 0.0634 after correction.
The Ratio of minimum to maximum transmission is 0.8843.
The \l/2 correction factor is 0.0015.
;
_exptl_crystal_colour colourless
_exptl_crystal_colour_primary colourless
_exptl_crystal_density_diffrn 1.777
_exptl_crystal_description block-shape
_exptl_crystal_F_000 696
_refine_diff_density_max 2.032
_refine_diff_density_min -1.029
_refine_diff_density_rms 0.140
_refine_ls_extinction_coef 0.0031(9)
_refine_ls_extinction_expression Fc^*^=kFc[1+0.001xFc^2^\l^3^/sin(2\q)]^-1/4^
_refine_ls_extinction_method 'SHELXL-2018/3 (Sheldrick 2018)'
_refine_ls_goodness_of_fit_ref 1.031
_refine_ls_hydrogen_treatment constr
_refine_ls_matrix_type full
_refine_ls_number_parameters 419
_refine_ls_number_reflns 6450
_refine_ls_number_restraints 216
_refine_ls_restrained_S_all 1.069
_refine_ls_R_factor_all 0.0621
_refine_ls_R_factor_gt 0.0515
_refine_ls_shift/su_max 0.001
_refine_ls_shift/su_mean 0.000
_refine_ls_structure_factor_coef Fsqd
_refine_ls_weighting_details 'w=1/[\s^2^(Fo^2^)+(0.0574P)^2^+4.5672P] where P=(Fo^2^+2Fc^2^)/3'
_refine_ls_weighting_scheme calc
_refine_ls_wR_factor_gt 0.1254
_refine_ls_wR_factor_ref 0.1346
_reflns_Friedel_coverage 0.000
_reflns_number_gt 5532
_reflns_number_total 6450
_reflns_threshold_expression 'I > 2\s(I)'
_cod_data_source_file d3dt02681g2.cif
_cod_data_source_block sad_CCDC1
_cod_original_cell_volume 1297.7(6)
_cod_database_code 7714350
_shelx_shelxl_version_number 2018/3
_shelx_space_group_comment
;
The symmetry employed for this shelxl refinement is uniquely defined
by the following loop, which should always be used as a source of
symmetry information in preference to the above space-group names.
They are only intended as comments.
;
_olex2_refinement_description
;
1. Fixed Uiso
 At 1.2 times of:
  All C(H) groups
 At 1.5 times of:
  All O(H,H) groups
2. Uiso/Uaniso restraints and constraints
Uanis(C19) \\sim Ueq, Uanis(C18) \\sim Ueq: with sigma of 0.005 and sigma for
terminal atoms of 0.01
3. Rigid body (RIGU) restrains
 C1, C2, C3, C4, C5, C6, C11, C12, C10, C9, C8, C7, N2, N1
 with sigma for 1-2 distances of 0.0005 and sigma for 1-3 distances of 0.001
 C18, C13, O2, O1, C19, C14, C15, C16, C21, O3, C20, O4, C22, C17
 with sigma for 1-2 distances of 0.0004 and sigma for 1-3 distances of 0.0004
4. Others
 Fixed Sof: O1(0.7) C18(0.3) C13(0.7) C19(0.3) O4(0.3) C22(0.3) H22(0.3)
 C21(0.3) H21(0.3) C20(0.3) H20(0.3) O3(0.7) C17(0.7) H17(0.7) C16(0.7)
 H16(0.7) C15(0.7) H15(0.7) C14(0.7) O2(0.3) O10(0.5) H10A(0.5) H10B(0.5)
 O9(0.5) H9A(0.5) H9B(0.5)
5.a Riding coordinates:
 O10(H10A,H10B)
5.b Free rotating group:
 O9(H9A,H9B)
5.c Aromatic/amide H refined with riding coordinates:
 C25(H25), C26(H26), C30(H30), C32(H32), C31(H31), C27(H27), C1(H1), C2(H2),
 C11(H11), C3(H3), C7(H7), C8(H8), C9(H9), C12(H12), C22(H22), C21(H21),
 C20(H20), C17(H17), C16(H16), C15(H15)
5.d Fitted pentagon refined as free rotating group:
 C19(O4,C22,C21,C20), O3(C17,C16,C15,C14)
;
_olex2_submission_special_instructions 'No special instructions were received'

loop_
_space_group_symop_operation_xyz
'x, y, z'
'-x, -y, -z'

loop_
_atom_site_label
_atom_site_type_symbol
_atom_site_fract_x
_atom_site_fract_y
_atom_site_fract_z
_atom_site_U_iso_or_equiv
_atom_site_adp_type
_atom_site_occupancy
_atom_site_site_symmetry_order
_atom_site_calc_flag
_atom_site_refinement_flags_posn
_atom_site_refinement_flags_adp
_atom_site_refinement_flags_occupancy
_atom_site_disorder_assembly
_atom_site_disorder_group
In1 In 0.28512(3) 0.42253(3) 0.25935(2) 0.02242(11) Uani 1 1 d . . . . .
S3 S 0.49759(10) 0.59858(11) 0.40249(9) 0.0245(2) Uani 1 1 d . . . . .
S2 S 0.36517(13) 0.33707(13) 0.08613(10) 0.0338(3) Uani 1 1 d . . . . .
S1 S 0.25761(15) 0.21923(13) 0.30319(14) 0.0488(4) Uani 1 1 d . . . . .
O5 O 0.5274(3) 0.2836(3) 0.2495(3) 0.0298(7) Uani 1 1 d . . . . .
O7 O 0.3150(3) 0.6581(3) 0.2593(3) 0.0289(6) Uani 1 1 d . . . . .
O8 O 0.4633(3) 0.9115(3) 0.3116(3) 0.0329(7) Uani 1 1 d . . . . .
O6 O 0.6838(4) 0.1546(4) 0.1221(3) 0.0434(9) Uani 1 1 d . . . . .
N1 N 0.1696(4) 0.5399(4) 0.3839(4) 0.0303(7) Uani 1 1 d . . . . .
N2 N 0.0697(4) 0.4141(4) 0.1500(4) 0.0381(8) Uani 1 1 d . . . . .
C29 C 0.5131(4) 0.8336(4) 0.3683(4) 0.0258(8) Uani 1 1 d . . . . .
C28 C 0.4290(4) 0.6991(4) 0.3349(4) 0.0225(8) Uani 1 1 d . . . . .
C25 C 0.5447(5) 0.1439(5) -0.0425(4) 0.0338(10) Uani 1 1 d . . . . .
H25 H 0.472901 0.154805 -0.095703 0.041 Uiso 1 1 calc R U . . .
C24 C 0.5692(5) 0.1925(4) 0.0727(4) 0.0314(9) Uani 1 1 d . . . . .
C26 C 0.6512(5) 0.0727(5) -0.0656(5) 0.0400(11) Uani 1 1 d . . . . .
H26 H 0.662580 0.028278 -0.137078 0.048 Uiso 1 1 calc R U . . .
C30 C 0.6361(5) 0.9023(5) 0.4489(5) 0.0349(10) Uani 1 1 d . . . . .
H30 H 0.690553 0.872076 0.499146 0.042 Uiso 1 1 calc R U . . .
C23 C 0.4970(4) 0.2690(4) 0.1496(4) 0.0274(9) Uani 1 1 d . . . . .
C32 C 0.5584(5) 1.0299(5) 0.3582(4) 0.0358(10) Uani 1 1 d . . . . .
H32 H 0.550574 1.101385 0.335562 0.043 Uiso 1 1 calc R U . . .
C31 C 0.6654(5) 1.0287(5) 0.4417(5) 0.0401(11) Uani 1 1 d . . . . .
H31 H 0.742931 1.097277 0.485799 0.048 Uiso 1 1 calc R U . . .
C27 C 0.7307(5) 0.0817(6) 0.0339(5) 0.0456(13) Uani 1 1 d . . . . .
H27 H 0.808161 0.043735 0.042921 0.055 Uiso 1 1 calc R U . . .
C5 C 0.0391(5) 0.5425(5) 0.3315(6) 0.0413(8) Uani 1 1 d . . . . .
C1 C 0.2212(6) 0.6024(5) 0.4989(5) 0.0378(9) Uani 1 1 d . . . . .
H1 H 0.310662 0.600077 0.534194 0.045 Uiso 1 1 calc R U . . .
C6 C -0.0129(5) 0.4763(5) 0.2086(6) 0.0449(9) Uani 1 1 d . . . . .
C2 C 0.1456(7) 0.6711(6) 0.5681(7) 0.0560(11) Uani 1 1 d . . . . .
H2 H 0.184341 0.714510 0.647766 0.067 Uiso 1 1 calc R U . . .
C4 C -0.0439(6) 0.6079(6) 0.3959(8) 0.0588(11) Uani 1 1 d . . . . .
C11 C -0.2324(7) 0.5406(8) 0.2198(10) 0.0811(14) Uani 1 1 d . . . . .
H11 H -0.322497 0.539426 0.183088 0.097 Uiso 1 1 calc R U . . .
C3 C 0.0135(8) 0.6731(7) 0.5160(8) 0.0683(12) Uani 1 1 d . . . . .
H3 H -0.038418 0.718005 0.560521 0.082 Uiso 1 1 calc R U . . .
C10 C -0.1492(5) 0.4764(6) 0.1514(8) 0.0623(12) Uani 1 1 d . . . . .
C7 C 0.0234(6) 0.3497(6) 0.0347(6) 0.0515(11) Uani 1 1 d . . . . .
H7 H 0.080580 0.305726 -0.004368 0.062 Uiso 1 1 calc R U . . .
O1 O 0.0085(6) 0.2355(7) 0.2404(6) 0.0574(16) Uani 0.7 1 d . . P A 1
C8 C -0.1102(7) 0.3471(7) -0.0287(7) 0.0694(14) Uani 1 1 d . . . . .
H8 H -0.140515 0.303690 -0.108690 0.083 Uiso 1 1 calc R U . . .
C9 C -0.1946(7) 0.4097(7) 0.0299(8) 0.0746(13) Uani 1 1 d . . . . .
H9 H -0.282984 0.408179 -0.011004 0.090 Uiso 1 1 calc R U . . .
C12 C -0.1848(7) 0.5998(8) 0.3312(10) 0.0798(14) Uani 1 1 d . . . . .
H12 H -0.242505 0.638955 0.371724 0.096 Uiso 1 1 calc R U . . .
C18 C 0.1056(15) 0.1121(14) 0.2076(13) 0.0246(19) Uani 0.3 1 d . U P B 2
C13 C 0.0931(8) 0.1671(9) 0.2585(8) 0.0439(16) Uani 0.7 1 d . . P A 1
C19 C 0.0417(11) 0.0205(13) 0.2340(10) 0.034(2) Uani 0.3 1 d G U P B 2
O4 O 0.0721(9) 0.0062(10) 0.3392(8) 0.040(2) Uani 0.3 1 d G . P B 2
C22 C -0.0409(12) -0.0820(12) 0.3329(10) 0.046(3) Uani 0.3 1 d G . P B 2
H22 H -0.048082 -0.108713 0.390105 0.056 Uiso 0.3 1 calc R U P B 2
C21 C -0.1412(9) -0.1222(11) 0.2238(11) 0.034(2) Uani 0.3 1 d G . P B 2
H21 H -0.225486 -0.179951 0.197090 0.041 Uiso 0.3 1 calc R U P B 2
C20 C -0.0901(12) -0.0589(13) 0.1627(9) 0.043(3) Uani 0.3 1 d G . P B 2
H20 H -0.135060 -0.067852 0.088972 0.052 Uiso 0.3 1 calc R U P B 2
O3 O -0.0902(5) 0.0003(6) 0.2500(6) 0.072(2) Uani 0.7 1 d G . P A 1
C17 C -0.1066(5) -0.1266(7) 0.2593(7) 0.059(2) Uani 0.7 1 d G . P A 1
H17 H -0.187375 -0.175222 0.254354 0.071 Uiso 0.7 1 calc R U P A 1
C16 C 0.0219(7) -0.1663(6) 0.2773(8) 0.088(4) Uani 0.7 1 d G . P A 1
H16 H 0.040044 -0.245442 0.286235 0.106 Uiso 0.7 1 calc R U P A 1
C15 C 0.1178(5) -0.0639(7) 0.2792(7) 0.0525(19) Uani 0.7 1 d G . P A 1
H15 H 0.209740 -0.064242 0.289621 0.063 Uiso 0.7 1 calc R U P A 1
C14 C 0.0485(5) 0.0390(5) 0.2623(6) 0.0406(15) Uani 0.7 1 d G . P A 1
O2 O 0.0610(11) 0.1118(11) 0.1136(9) 0.0315(19) Uani 0.3 1 d . . P B 2
O10 O -0.0070(10) -0.0057(12) 0.4465(9) 0.072(3) Uani 0.5 1 d . . P C 1
H10A H -0.027160 0.005777 0.384789 0.108 Uiso 0.5 1 d R U P C 1
H10B H 0.059330 -0.047313 0.444499 0.108 Uiso 0.5 1 d R U P C 1
O9 O 0.1209(13) -0.1546(10) 0.2825(10) 0.071(3) Uani 0.5 1 d G . P D 2
H9A H 0.135247 -0.235983 0.255849 0.107 Uiso 0.5 1 d G U P D 2
H9B H 0.147090 -0.128542 0.354989 0.107 Uiso 0.5 1 d G U P D 2

loop_
_atom_site_aniso_label
_atom_site_aniso_U_11
_atom_site_aniso_U_22
_atom_site_aniso_U_33
_atom_site_aniso_U_23
_atom_site_aniso_U_13
_atom_site_aniso_U_12
In1 0.01613(15) 0.02438(17) 0.02512(17) 0.00952(12) 0.00542(11) 0.00448(10)
S3 0.0176(4) 0.0251(5) 0.0290(5) 0.0122(4) 0.0041(4) 0.0029(4)
S2 0.0405(6) 0.0374(6) 0.0267(5) 0.0142(5) 0.0130(5) 0.0149(5)
S1 0.0463(7) 0.0264(6) 0.0618(9) 0.0239(6) -0.0072(7) 0.0004(5)
O5 0.0297(16) 0.0296(16) 0.0290(16) 0.0114(13) 0.0088(13) 0.0073(12)
O7 0.0230(14) 0.0297(16) 0.0303(16) 0.0136(13) 0.0019(12) 0.0049(12)
O8 0.0362(17) 0.0309(16) 0.0348(17) 0.0186(14) 0.0097(14) 0.0062(13)
O6 0.0319(18) 0.049(2) 0.0369(19) 0.0049(17) 0.0107(15) 0.0108(16)
N1 0.0255(13) 0.0217(16) 0.0546(16) 0.0176(13) 0.0263(12) 0.0090(12)
N2 0.0170(14) 0.0290(17) 0.0595(17) 0.0233(15) -0.0072(12) 0.0011(12)
C29 0.027(2) 0.024(2) 0.030(2) 0.0125(17) 0.0116(17) 0.0068(16)
C28 0.0228(18) 0.0222(19) 0.0242(19) 0.0090(16) 0.0109(16) 0.0060(15)
C25 0.037(2) 0.032(2) 0.037(2) 0.016(2) 0.018(2) 0.0076(19)
C24 0.028(2) 0.023(2) 0.038(2) 0.0059(18) 0.0152(19) 0.0008(17)
C26 0.040(3) 0.031(2) 0.047(3) 0.008(2) 0.024(2) 0.003(2)
C30 0.028(2) 0.032(2) 0.045(3) 0.020(2) 0.007(2) 0.0017(18)
C23 0.027(2) 0.0228(19) 0.031(2) 0.0089(17) 0.0121(18) 0.0017(16)
C32 0.043(3) 0.028(2) 0.042(3) 0.018(2) 0.018(2) 0.006(2)
C31 0.037(3) 0.031(2) 0.051(3) 0.018(2) 0.013(2) -0.001(2)
C27 0.031(2) 0.042(3) 0.051(3) 0.004(2) 0.018(2) 0.009(2)
C5 0.0240(14) 0.029(2) 0.0865(17) 0.0352(17) 0.0248(13) 0.0096(13)
C1 0.046(2) 0.0247(19) 0.0538(16) 0.0178(15) 0.0309(14) 0.0085(16)
C6 0.0203(15) 0.029(2) 0.0874(17) 0.0324(17) 0.0098(13) 0.0031(14)
C2 0.080(2) 0.033(2) 0.087(3) 0.030(2) 0.065(2) 0.022(2)
C4 0.046(2) 0.041(2) 0.127(2) 0.051(2) 0.059(2) 0.0235(18)
C11 0.037(3) 0.060(3) 0.180(3) 0.079(3) 0.042(2) 0.018(2)
C3 0.078(2) 0.047(3) 0.124(2) 0.052(2) 0.071(2) 0.029(2)
C10 0.0192(15) 0.045(3) 0.130(3) 0.058(2) 0.0046(16) 0.0038(16)
C7 0.045(2) 0.034(2) 0.0589(17) 0.0241(17) -0.0134(15) -0.0030(18)
O1 0.042(3) 0.055(3) 0.090(5) 0.047(3) 0.019(3) 0.013(2)
C8 0.046(2) 0.046(3) 0.095(3) 0.044(3) -0.0261(18) -0.0103(19)
C9 0.039(2) 0.049(3) 0.128(3) 0.058(3) -0.0112(19) -0.011(2)
C12 0.045(2) 0.062(4) 0.179(3) 0.082(3) 0.056(2) 0.030(2)
C18 0.027(3) 0.017(3) 0.023(3) 0.000(2) 0.008(2) 0.011(2)
C13 0.040(2) 0.044(3) 0.053(4) 0.027(3) 0.011(3) 0.008(2)
C19 0.037(3) 0.026(4) 0.036(3) 0.009(3) 0.011(2) 0.008(3)
O4 0.043(4) 0.036(5) 0.042(3) 0.017(3) 0.012(3) 0.005(3)
C22 0.047(4) 0.040(7) 0.050(4) 0.019(4) 0.015(3) 0.002(4)
C21 0.039(4) 0.015(4) 0.045(4) 0.004(4) 0.019(3) 0.013(3)
C20 0.041(3) 0.036(6) 0.043(3) 0.011(4) 0.009(3) 0.000(4)
O3 0.051(2) 0.077(4) 0.120(6) 0.073(4) 0.029(3) 0.014(2)
C17 0.046(2) 0.061(4) 0.070(6) 0.044(4) -0.002(3) -0.005(2)
C16 0.051(3) 0.072(4) 0.158(12) 0.080(7) 0.014(4) 0.003(3)
C15 0.048(2) 0.036(3) 0.068(5) 0.025(3) 0.008(3) 0.002(2)
C14 0.049(2) 0.040(2) 0.038(4) 0.019(3) 0.017(3) 0.0088(19)
O2 0.030(4) 0.030(5) 0.025(3) 0.006(3) 0.005(3) 0.007(4)
O10 0.060(6) 0.087(7) 0.077(7) 0.049(7) 0.014(6) 0.015(5)
O9 0.084(8) 0.039(5) 0.080(7) 0.020(5) 0.019(6) 0.004(5)

loop_
_atom_type_symbol
_atom_type_description
_atom_type_scat_dispersion_real
_atom_type_scat_dispersion_imag
_atom_type_scat_source
C C 0.0033 0.0016 'International Tables Vol C Tables 4.2.6.8 and 6.1.1.4'
H H 0.0000 0.0000 'International Tables Vol C Tables 4.2.6.8 and 6.1.1.4'
In In -0.7276 1.3100 'International Tables Vol C Tables 4.2.6.8 and 6.1.1.4'
N N 0.0061 0.0033 'International Tables Vol C Tables 4.2.6.8 and 6.1.1.4'
O O 0.0106 0.0060 'International Tables Vol C Tables 4.2.6.8 and 6.1.1.4'
S S 0.1246 0.1234 'International Tables Vol C Tables 4.2.6.8 and 6.1.1.4'

loop_
_geom_angle_atom_site_label_1
_geom_angle_atom_site_label_2
_geom_angle_atom_site_label_3
_geom_angle
_geom_angle_site_symmetry_1
_geom_angle_site_symmetry_3
_geom_angle_publ_flag
S2 In1 S3 98.54(4) . . ?
S2 In1 O7 87.79(8) . . ?
S1 In1 S3 111.31(4) . . ?
S1 In1 S2 103.90(5) . . ?
S1 In1 O7 167.60(8) . . ?
O7 In1 S3 61.99(7) . . ?
N1 In1 S3 86.68(10) . . ?
N1 In1 S2 160.12(11) . . ?
N1 In1 S1 91.83(10) . . ?
N1 In1 O7 77.71(11) . . ?
N2 In1 S3 139.53(10) . . ?
N2 In1 S2 92.32(13) . . ?
N2 In1 S1 103.51(10) . . ?
N2 In1 O7 79.76(12) . . ?
N2 In1 N1 71.94(17) . . ?
C28 S3 In1 82.78(14) . . ?
C23 S2 In1 94.02(15) . . ?
C18 S1 In1 107.6(5) . . ?
C13 S1 In1 103.3(3) . . ?
C28 O7 In1 93.5(2) . . ?
C32 O8 C29 106.5(4) . . ?
C24 O6 C27 105.9(4) . . ?
C5 N1 In1 115.0(4) . . ?
C1 N1 In1 125.7(3) . . ?
C1 N1 C5 119.3(4) . . ?
C6 N2 In1 116.1(4) . . ?
C7 N2 In1 123.6(4) . . ?
C7 N2 C6 120.2(5) . . ?
O8 C29 C28 117.8(4) . . ?
C30 C29 O8 109.6(4) . . ?
C30 C29 C28 132.6(4) . . ?
O7 C28 S3 121.5(3) . . ?
O7 C28 C29 121.4(4) . . ?
C29 C28 S3 117.1(3) . . ?
C24 C25 H25 126.9 . . ?
C24 C25 C26 106.1(5) . . ?
C26 C25 H25 126.9 . . ?
O6 C24 C23 116.5(4) . . ?
C25 C24 O6 109.9(4) . . ?
C25 C24 C23 133.5(5) . . ?
C25 C26 H26 126.5 . . ?
C27 C26 C25 107.0(5) . . ?
C27 C26 H26 126.5 . . ?
C29 C30 H30 126.6 . . ?
C29 C30 C31 106.9(4) . . ?
C31 C30 H30 126.6 . . ?
O5 C23 S2 123.9(3) . . ?
O5 C23 C24 121.6(4) . . ?
C24 C23 S2 114.5(3) . . ?
O8 C32 H32 124.7 . . ?
C31 C32 O8 110.6(4) . . ?
C31 C32 H32 124.7 . . ?
C30 C31 H31 126.8 . . ?
C32 C31 C30 106.4(4) . . ?
C32 C31 H31 126.8 . . ?
O6 C27 H27 124.5 . . ?
C26 C27 O6 111.1(5) . . ?
C26 C27 H27 124.5 . . ?
N1 C5 C6 118.1(5) . . ?
N1 C5 C4 121.4(6) . . ?
C4 C5 C6 120.6(5) . . ?
N1 C1 H1 118.7 . . ?
N1 C1 C2 122.5(6) . . ?
C2 C1 H1 118.7 . . ?
N2 C6 C5 118.8(4) . . ?
N2 C6 C10 121.8(6) . . ?
C10 C6 C5 119.4(6) . . ?
C1 C2 H2 120.7 . . ?
C3 C2 C1 118.6(7) . . ?
C3 C2 H2 120.7 . . ?
C5 C4 C12 116.9(8) . . ?
C3 C4 C5 117.9(6) . . ?
C3 C4 C12 125.1(7) . . ?
C10 C11 H11 119.2 . . ?
C12 C11 H11 119.2 . . ?
C12 C11 C10 121.6(7) . . ?
C2 C3 C4 120.3(6) . . ?
C2 C3 H3 119.8 . . ?
C4 C3 H3 119.8 . . ?
C6 C10 C11 118.6(8) . . ?
C9 C10 C6 116.7(7) . . ?
C9 C10 C11 124.7(6) . . ?
N2 C7 H7 119.3 . . ?
N2 C7 C8 121.4(7) . . ?
C8 C7 H7 119.3 . . ?
C7 C8 H8 120.6 . . ?
C9 C8 C7 118.7(8) . . ?
C9 C8 H8 120.6 . . ?
C10 C9 H9 119.5 . . ?
C8 C9 C10 121.1(6) . . ?
C8 C9 H9 119.5 . . ?
C4 C12 H12 118.6 . . ?
C11 C12 C4 122.8(8) . . ?
C11 C12 H12 118.6 . . ?
C19 C18 S1 120.0(11) . . ?
O2 C18 S1 119.9(12) . . ?
O2 C18 C19 119.9(13) . . ?
O1 C13 S1 125.6(7) . . ?
O1 C13 C14 118.5(7) . . ?
C14 C13 S1 114.9(6) . . ?
C18 C19 O4 129.4(10) . . ?
C18 C19 C20 121.2(10) . . ?
C20 C19 O4 108.0 . . ?
C22 O4 C19 108.0 . . ?
O4 C22 H22 126.0 . . ?
C21 C22 O4 108.0 . . ?
C21 C22 H22 126.0 . . ?
C22 C21 H21 126.0 . . ?
C22 C21 C20 108.0 . . ?
C20 C21 H21 126.0 . . ?
C19 C20 C21 108.0 . . ?
C19 C20 H20 126.0 . . ?
C21 C20 H20 126.0 . . ?
C14 O3 C17 108.0 . . ?
O3 C17 H17 126.0 . . ?
C16 C17 O3 108.0 . . ?
C16 C17 H17 126.0 . . ?
C17 C16 H16 126.0 . . ?
C17 C16 C15 108.0 . . ?
C15 C16 H16 126.0 . . ?
C16 C15 H15 126.0 . . ?
C16 C15 C14 108.0 . . ?
C14 C15 H15 126.0 . . ?
O3 C14 C13 119.1(5) . . ?
O3 C14 C15 108.0 . . ?
C15 C14 C13 132.9(5) . . ?
H10A O10 H10B 104.5 . . ?
H9A O9 H9B 104.5 . . ?

loop_
_geom_bond_atom_site_label_1
_geom_bond_atom_site_label_2
_geom_bond_distance
_geom_bond_site_symmetry_2
_geom_bond_publ_flag
In1 S3 2.5396(12) . ?
In1 S2 2.5218(13) . ?
In1 S1 2.4888(14) . ?
In1 O7 2.532(3) . ?
In1 N1 2.337(4) . ?
In1 N2 2.294(4) . ?
S3 C28 1.734(4) . ?
S2 C23 1.769(5) . ?
S1 C18 1.724(15) . ?
S1 C13 1.630(8) . ?
O5 C23 1.224(5) . ?
O7 C28 1.246(5) . ?
O8 C29 1.371(5) . ?
O8 C32 1.366(6) . ?
O6 C24 1.370(6) . ?
O6 C27 1.372(6) . ?
N1 C5 1.357(6) . ?
N1 C1 1.340(7) . ?
N2 C6 1.355(7) . ?
N2 C7 1.342(8) . ?
C29 C28 1.473(6) . ?
C29 C30 1.359(6) . ?
C25 H25 0.9300 . ?
C25 C24 1.356(7) . ?
C25 C26 1.427(7) . ?
C24 C23 1.464(6) . ?
C26 H26 0.9300 . ?
C26 C27 1.321(8) . ?
C30 H30 0.9300 . ?
C30 C31 1.418(7) . ?
C32 H32 0.9300 . ?
C32 C31 1.349(7) . ?
C31 H31 0.9300 . ?
C27 H27 0.9300 . ?
C5 C6 1.429(9) . ?
C5 C4 1.413(8) . ?
C1 H1 0.9300 . ?
C1 C2 1.400(7) . ?
C6 C10 1.419(7) . ?
C2 H2 0.9300 . ?
C2 C3 1.369(11) . ?
C4 C3 1.401(11) . ?
C4 C12 1.464(10) . ?
C11 H11 0.9300 . ?
C11 C10 1.442(12) . ?
C11 C12 1.295(13) . ?
C3 H3 0.9300 . ?
C10 C9 1.414(12) . ?
C7 H7 0.9300 . ?
C7 C8 1.410(8) . ?
O1 C13 1.221(10) . ?
C8 H8 0.9300 . ?
C8 C9 1.371(12) . ?
C9 H9 0.9300 . ?
C12 H12 0.9300 . ?
C18 C19 1.355(17) . ?
C18 O2 1.210(18) . ?
C13 C14 1.447(9) . ?
C19 O4 1.4200 . ?
C19 C20 1.4200 . ?
O4 C22 1.4200 . ?
C22 H22 0.9300 . ?
C22 C21 1.4200 . ?
C21 H21 0.9300 . ?
C21 C20 1.4200 . ?
C20 H20 0.9300 . ?
O3 C17 1.4200 . ?
O3 C14 1.4200 . ?
C17 H17 0.9300 . ?
C17 C16 1.4200 . ?
C16 H16 0.9300 . ?
C16 C15 1.4200 . ?
C15 H15 0.9300 . ?
C15 C14 1.4200 . ?
O10 H10A 0.8503 . ?
O10 H10B 0.8499 . ?
O9 H9A 0.8501 . ?
O9 H9B 0.8496 . ?

loop_
_geom_torsion_atom_site_label_1
_geom_torsion_atom_site_label_2
_geom_torsion_atom_site_label_3
_geom_torsion_atom_site_label_4
_geom_torsion
_geom_torsion_site_symmetry_1
_geom_torsion_site_symmetry_2
_geom_torsion_site_symmetry_3
_geom_torsion_site_symmetry_4
_geom_torsion_publ_flag
In1 S3 C28 O7 4.6(3) . . . . ?
In1 S3 C28 C29 -173.7(3) . . . . ?
In1 S2 C23 O5 -5.7(4) . . . . ?
In1 S2 C23 C24 174.4(3) . . . . ?
In1 S1 C18 C19 -157.3(11) . . . . ?
In1 S1 C18 O2 28.1(13) . . . . ?
In1 S1 C13 O1 -18.6(10) . . . . ?
In1 S1 C13 C14 173.5(6) . . . . ?
In1 O7 C28 S3 -4.5(3) . . . . ?
In1 O7 C28 C29 173.7(3) . . . . ?
In1 N1 C5 C6 -0.7(5) . . . . ?
In1 N1 C5 C4 179.0(3) . . . . ?
In1 N1 C1 C2 179.9(3) . . . . ?
In1 N2 C6 C5 0.7(5) . . . . ?
In1 N2 C6 C10 -178.9(4) . . . . ?
In1 N2 C7 C8 179.8(4) . . . . ?
S1 C18 C19 O4 8(2) . . . . ?
S1 C18 C19 C20 173.4(7) . . . . ?
S1 C13 C14 O3 166.2(5) . . . . ?
S1 C13 C14 C15 -12.3(11) . . . . ?
O8 C29 C28 S3 176.8(3) . . . . ?
O8 C29 C28 O7 -1.5(6) . . . . ?
O8 C29 C30 C31 -0.5(6) . . . . ?
O8 C32 C31 C30 -0.3(6) . . . . ?
O6 C24 C23 S2 171.1(3) . . . . ?
O6 C24 C23 O5 -8.7(6) . . . . ?
N1 C5 C6 N2 0.0(6) . . . . ?
N1 C5 C6 C10 179.6(4) . . . . ?
N1 C5 C4 C3 1.4(7) . . . . ?
N1 C5 C4 C12 -177.6(5) . . . . ?
N1 C1 C2 C3 0.7(8) . . . . ?
N2 C6 C10 C11 177.9(5) . . . . ?
N2 C6 C10 C9 -0.6(7) . . . . ?
N2 C7 C8 C9 -1.4(8) . . . . ?
C29 O8 C32 C31 0.0(6) . . . . ?
C29 C30 C31 C32 0.5(6) . . . . ?
C28 C29 C30 C31 -179.6(5) . . . . ?
C25 C24 C23 S2 -11.9(7) . . . . ?
C25 C24 C23 O5 168.3(5) . . . . ?
C25 C26 C27 O6 0.0(6) . . . . ?
C24 O6 C27 C26 -0.4(6) . . . . ?
C24 C25 C26 C27 0.3(6) . . . . ?
C26 C25 C24 O6 -0.5(5) . . . . ?
C26 C25 C24 C23 -177.7(5) . . . . ?
C30 C29 C28 S3 -4.2(7) . . . . ?
C30 C29 C28 O7 177.6(5) . . . . ?
C32 O8 C29 C28 179.6(4) . . . . ?
C32 O8 C29 C30 0.3(5) . . . . ?
C27 O6 C24 C25 0.6(5) . . . . ?
C27 O6 C24 C23 178.2(4) . . . . ?
C5 N1 C1 C2 -0.1(7) . . . . ?
C5 C6 C10 C11 -1.7(7) . . . . ?
C5 C6 C10 C9 179.8(5) . . . . ?
C5 C4 C3 C2 -0.8(8) . . . . ?
C5 C4 C12 C11 -2.5(9) . . . . ?
C1 N1 C5 C6 179.4(4) . . . . ?
C1 N1 C5 C4 -1.0(6) . . . . ?
C1 C2 C3 C4 -0.2(8) . . . . ?
C6 N2 C7 C8 1.4(8) . . . . ?
C6 C5 C4 C3 -178.9(5) . . . . ?
C6 C5 C4 C12 2.1(7) . . . . ?
C6 C10 C9 C8 0.7(8) . . . . ?
C4 C5 C6 N2 -179.7(4) . . . . ?
C4 C5 C6 C10 -0.1(7) . . . . ?
C11 C10 C9 C8 -177.8(6) . . . . ?
C3 C4 C12 C11 178.6(6) . . . . ?
C10 C11 C12 C4 0.7(11) . . . . ?
C7 N2 C6 C5 179.2(4) . . . . ?
C7 N2 C6 C10 -0.4(7) . . . . ?
C7 C8 C9 C10 0.3(9) . . . . ?
O1 C13 C14 O3 -2.6(11) . . . . ?
O1 C13 C14 C15 178.9(7) . . . . ?
C12 C4 C3 C2 178.1(5) . . . . ?
C12 C11 C10 C6 1.4(9) . . . . ?
C12 C11 C10 C9 179.8(6) . . . . ?
C18 C19 O4 C22 166.5(16) . . . . ?
C18 C19 C20 C21 -167.9(15) . . . . ?
C19 O4 C22 C21 0.0 . . . . ?
O4 C19 C20 C21 0.0 . . . . ?
O4 C22 C21 C20 0.0 . . . . ?
C22 C21 C20 C19 0.0 . . . . ?
C20 C19 O4 C22 0.0 . . . . ?
O3 C17 C16 C15 0.0 . . . . ?
C17 O3 C14 C13 -178.8(8) . . . . ?
C17 O3 C14 C15 0.0 . . . . ?
C17 C16 C15 C14 0.0 . . . . ?
C16 C15 C14 C13 178.6(9) . . . . ?
C16 C15 C14 O3 0.0 . . . . ?
C14 O3 C17 C16 0.0 . . . . ?
O2 C18 C19 O4 -177.0(12) . . . . ?
O2 C18 C19 C20 -12.0(19) . . . . ?
